data_1557587
loop_
_publ_author_name
'Ikeda, Hideaki'
'Nishi, Kohei'
'Tsurugi, Hayato'
'Mashima, Kazushi'

_publ_section_title
;
 Chromium-catalyzed cyclopropanation of alkenes with bromoform in the
 presence of
 2,3,5,6-tetramethyl-1,4-bis(trimethylsilyl)-1,4-dihydropyrazine
;
_journal_issue 14
_journal_name_full 'Chemical Science'
_journal_page_first 3604
_journal_page_last 3609
_journal_paper_doi 10.1039/D0SC00964D
_journal_volume 11
_journal_year 2020
_chemical_formula_moiety 'C11 H10 Br N O'
_chemical_formula_sum 'C11 H10 Br N O'
_chemical_formula_weight 252.11
_space_group_crystal_system triclinic
_space_group_IT_number 2
_space_group_name_Hall '-P 1'
_space_group_name_H-M_alt 'P -1'
_atom_sites_solution_hydrogens geom
_atom_sites_solution_primary direct
_atom_sites_solution_secondary difmap
_audit_update_record
;
2019-09-18 deposited with the CCDC.	2020-03-04 downloaded from the CCDC.
;
_cell_angle_alpha 80.831(11)
_cell_angle_beta 86.517(11)
_cell_angle_gamma 62.902(8)
_cell_formula_units_Z 2
_cell_length_a 6.7320(7)
_cell_length_b 7.2280(6)
_cell_length_c 12.0162(17)
_cell_measurement_reflns_used 2078
_cell_measurement_temperature 113
_cell_measurement_theta_max 27.50
_cell_measurement_theta_min 3.20
_cell_volume 513.81(11)
_computing_cell_refinement 'CrystalClear-SM Expert 2.1 b45'
_computing_data_collection 'CrystalClear-SM Expert 2.1 b45 (Rigaku, 2015)'
_computing_data_reduction 'CrystalClear-SM Expert 2.1 b45'
_computing_molecular_graphics 'CrystalStructure 4.2.4'
_computing_publication_material 'CrystalStructure 4.2.4 (Rigaku, 2016)'
_computing_structure_refinement 'SHELXL Version 2016/4 (Sheldrick, 2008)'
_computing_structure_solution 'SHELXS97 (Sheldrick, 2008)'
_diffrn_ambient_temperature 113
_diffrn_detector_area_resol_mean 5.814
_diffrn_measured_fraction_theta_full 0.998
_diffrn_measured_fraction_theta_max 0.992
_diffrn_measurement_device_type 'Rigaku XtaLAB P200'
_diffrn_measurement_method \w
_diffrn_radiation_type 'Mo K\a'
_diffrn_radiation_wavelength 0.71075
_diffrn_reflns_av_R_equivalents 0.0588
_diffrn_reflns_Laue_measured_fraction_full 0.998
_diffrn_reflns_Laue_measured_fraction_max 0.992
_diffrn_reflns_limit_h_max 8
_diffrn_reflns_limit_h_min -8
_diffrn_reflns_limit_k_max 8
_diffrn_reflns_limit_k_min -9
_diffrn_reflns_limit_l_max 15
_diffrn_reflns_limit_l_min -15
_diffrn_reflns_number 8391
_diffrn_reflns_point_group_measured_fraction_full 0.998
_diffrn_reflns_point_group_measured_fraction_max 0.992
_diffrn_reflns_theta_full 25.242
_diffrn_reflns_theta_max 27.499
_diffrn_reflns_theta_min 3.201
_diffrn_standards_number 0
_exptl_absorpt_coefficient_mu 3.976
_exptl_absorpt_correction_T_max 0.370
_exptl_absorpt_correction_T_min 0.173
_exptl_absorpt_correction_type multi-scan
_exptl_absorpt_process_details 'REQAB (Rigaku, 1998)'
_exptl_crystal_colour colorless
_exptl_crystal_density_diffrn 1.629
_exptl_crystal_density_method 'not measured'
_exptl_crystal_description platelet
_exptl_crystal_F_000 252.00
_exptl_crystal_size_max 0.480
_exptl_crystal_size_mid 0.400
_exptl_crystal_size_min 0.250
_refine_diff_density_max 0.92
_refine_diff_density_min -0.63
_refine_ls_extinction_method none
_refine_ls_goodness_of_fit_ref 0.988
_refine_ls_hydrogen_treatment constr
_refine_ls_number_parameters 127
_refine_ls_number_reflns 2353
_refine_ls_number_restraints 0
_refine_ls_R_factor_all 0.0327
_refine_ls_R_factor_gt 0.0286
_refine_ls_shift/su_max 0.001
_refine_ls_structure_factor_coef Fsqd
_refine_ls_weighting_details 'w = 1/[\s^2^(Fo^2^)+(0.0350P)^2^] where P=(Fo^2^+2Fc^2^)/3'
_refine_ls_weighting_scheme calc
_refine_ls_wR_factor_gt 0.0684
_refine_ls_wR_factor_ref 0.0690
_reflns_Friedel_coverage 0.000
_reflns_number_gt 2055
_reflns_number_total 2353
_reflns_threshold_expression F^2^>2.0\s(F^2^)
_cod_data_source_file d0sc00964d2.cif
_cod_data_source_block IKE13067
_cod_depositor_comments
;Adding full bibliography for 1557587.cif.

 Adding full bibliography for 1557587.cif.
;
_cod_database_code 1557587

loop_
_space_group_symop_id
_space_group_symop_operation_xyz
1 +X,+Y,+Z
2 -X,-Y,-Z

loop_
_atom_site_label
_atom_site_type_symbol
_atom_site_fract_x
_atom_site_fract_y
_atom_site_fract_z
_atom_site_U_iso_or_equiv
_atom_site_adp_type
_atom_site_occupancy
_atom_site_site_symmetry_order
_atom_site_calc_flag
_atom_site_refinement_flags_posn
_atom_site_refinement_flags_adp
_atom_site_refinement_flags_occupancy
_atom_site_disorder_assembly
_atom_site_disorder_group
BR1 Br 1.38194(4) 0.91523(4) 0.40487(2) 0.02652(9) Uani 1 1 d . . . . .
O1 O 1.0474(2) 0.7069(2) 0.17122(13) 0.0191(3) Uani 1 1 d . . . . .
N1 N 0.3469(3) 0.7886(3) -0.23197(17) 0.0252(4) Uani 1 1 d . . . . .
C1 C 1.1413(3) 0.8443(4) 0.39454(19) 0.0208(5) Uani 1 1 d . . . . .
H1 H 0.992804 0.964224 0.370469 0.025 Uiso 1 1 calc R U . . .
C2 C 1.1372(4) 0.6709(4) 0.47826(19) 0.0248(5) Uani 1 1 d . . . . .
H2A H 0.990038 0.685147 0.505928 0.030 Uiso 1 1 calc R U . . .
H2B H 1.260184 0.597627 0.534678 0.030 Uiso 1 1 calc R U . . .
C3 C 1.1921(4) 0.6396(4) 0.3571(2) 0.0235(5) Uani 1 1 d . . . . .
H3 H 1.351515 0.547720 0.340412 0.028 Uiso 1 1 calc R U . . .
C4 C 1.0183(3) 0.6349(4) 0.28666(18) 0.0212(5) Uani 1 1 d . . . . .
H4A H 1.035014 0.490088 0.294390 0.025 Uiso 1 1 calc R U . . .
H4B H 0.867273 0.727159 0.311918 0.025 Uiso 1 1 calc R U . . .
C5 C 0.8962(3) 0.7231(3) 0.09476(18) 0.0153(4) Uani 1 1 d . . . . .
C6 C 0.7159(3) 0.6789(3) 0.12198(18) 0.0164(4) Uani 1 1 d . . . . .
H6 H 0.691322 0.634734 0.198098 0.020 Uiso 1 1 calc R U . . .
C7 C 0.5730(3) 0.7001(3) 0.03704(18) 0.0159(4) Uani 1 1 d . . . . .
H7 H 0.449203 0.671888 0.055334 0.019 Uiso 1 1 calc R U . . .
C8 C 0.6099(3) 0.7623(3) -0.07488(18) 0.0157(4) Uani 1 1 d . . . . .
C9 C 0.7905(3) 0.8071(3) -0.10131(18) 0.0170(4) Uani 1 1 d . . . . .
H9 H 0.815797 0.850671 -0.177417 0.020 Uiso 1 1 calc R U . . .
C10 C 0.9315(3) 0.7880(3) -0.01702(18) 0.0161(4) Uani 1 1 d . . . . .
H10 H 1.053378 0.819264 -0.035182 0.019 Uiso 1 1 calc R U . . .
C11 C 0.4629(3) 0.7786(3) -0.16274(18) 0.0184(4) Uani 1 1 d . . . . .

loop_
_atom_site_aniso_label
_atom_site_aniso_U_11
_atom_site_aniso_U_22
_atom_site_aniso_U_33
_atom_site_aniso_U_23
_atom_site_aniso_U_13
_atom_site_aniso_U_12
BR1 0.02769(13) 0.03789(17) 0.02332(13) -0.00474(10) -0.00255(9) -0.02247(11)
O1 0.0184(7) 0.0255(8) 0.0177(7) -0.0020(6) -0.0015(6) -0.0139(6)
N1 0.0237(9) 0.0295(11) 0.0239(10) 0.0011(9) -0.0049(8) -0.0143(8)
C1 0.0199(10) 0.0245(12) 0.0202(10) -0.0018(9) -0.0010(8) -0.0123(9)
C2 0.0336(12) 0.0287(13) 0.0169(11) -0.0008(10) -0.0024(9) -0.0187(10)
C3 0.0225(10) 0.0267(13) 0.0217(11) -0.0039(10) -0.0020(9) -0.0111(9)
C4 0.0228(10) 0.0260(12) 0.0188(10) -0.0020(9) -0.0006(8) -0.0148(9)
C5 0.0137(9) 0.0120(10) 0.0196(10) -0.0035(8) -0.0020(8) -0.0046(7)
C6 0.0166(9) 0.0153(10) 0.0178(10) -0.0022(8) 0.0008(8) -0.0076(8)
C7 0.0137(9) 0.0126(10) 0.0223(11) -0.0035(8) 0.0012(8) -0.0066(8)
C8 0.0145(9) 0.0101(10) 0.0209(10) -0.0025(8) -0.0023(8) -0.0039(7)
C9 0.0161(9) 0.0141(10) 0.0189(10) -0.0009(8) 0.0010(8) -0.0058(8)
C10 0.0139(9) 0.0131(10) 0.0223(10) -0.0027(8) 0.0021(8) -0.0071(8)
C11 0.0177(9) 0.0154(11) 0.0211(10) 0.0002(9) 0.0010(8) -0.0076(8)

loop_
_atom_type_symbol
_atom_type_description
_atom_type_scat_dispersion_real
_atom_type_scat_dispersion_imag
_atom_type_scat_source
C C 0.0033 0.0016
;
International Tables for Crystallography
(Vol. C, Tables 4.2.6.8 and 6.1.1.4)
;
H H 0.0000 0.0000
;
International Tables for Crystallography
(Vol. C, Table 6.1.1.4)
;
Br Br -0.2901 2.4595
;
International Tables for Crystallography
(Vol. C, Tables 4.2.6.8 and 6.1.1.4)
;
N N 0.0061 0.0033
;
International Tables for Crystallography
(Vol. C, Tables 4.2.6.8 and 6.1.1.4)
;
O O 0.0106 0.0060
;
International Tables for Crystallography
(Vol. C, Tables 4.2.6.8 and 6.1.1.4)
;

loop_
_geom_angle_atom_site_label_1
_geom_angle_atom_site_label_2
_geom_angle_atom_site_label_3
_geom_angle
_geom_angle_site_symmetry_1
_geom_angle_site_symmetry_3
_geom_angle_publ_flag
C5 O1 C4 116.58(16) . . ?
C2 C1 C3 60.66(15) . . ?
C2 C1 BR1 117.87(15) . . ?
C3 C1 BR1 118.62(15) . . ?
C2 C1 H1 116.1 . . ?
C3 C1 H1 116.1 . . ?
BR1 C1 H1 116.1 . . ?
C1 C2 C3 60.01(16) . . ?
C1 C2 H2A 117.8 . . ?
C3 C2 H2A 117.8 . . ?
C1 C2 H2B 117.8 . . ?
C3 C2 H2B 117.8 . . ?
H2A C2 H2B 114.9 . . ?
C1 C3 C4 117.29(19) . . ?
C1 C3 C2 59.33(15) . . ?
C4 C3 C2 117.54(19) . . ?
C1 C3 H3 116.8 . . ?
C4 C3 H3 116.8 . . ?
C2 C3 H3 116.8 . . ?
O1 C4 C3 108.20(18) . . ?
O1 C4 H4A 110.1 . . ?
C3 C4 H4A 110.1 . . ?
O1 C4 H4B 110.1 . . ?
C3 C4 H4B 110.1 . . ?
H4A C4 H4B 108.4 . . ?
O1 C5 C10 115.45(18) . . ?
O1 C5 C6 124.52(19) . . ?
C10 C5 C6 120.04(18) . . ?
C7 C6 C5 119.54(19) . . ?
C7 C6 H6 120.2 . . ?
C5 C6 H6 120.2 . . ?
C6 C7 C8 120.45(19) . . ?
C6 C7 H7 119.8 . . ?
C8 C7 H7 119.8 . . ?
C7 C8 C9 119.61(18) . . ?
C7 C8 C11 119.82(19) . . ?
C9 C8 C11 120.57(19) . . ?
C10 C9 C8 120.06(19) . . ?
C10 C9 H9 120.0 . . ?
C8 C9 H9 120.0 . . ?
C9 C10 C5 120.29(19) . . ?
C9 C10 H10 119.9 . . ?
C5 C10 H10 119.9 . . ?
N1 C11 C8 179.0(2) . . ?

loop_
_geom_bond_atom_site_label_1
_geom_bond_atom_site_label_2
_geom_bond_distance
_geom_bond_site_symmetry_2
_geom_bond_publ_flag
BR1 C1 1.925(2) . ?
O1 C5 1.366(2) . ?
O1 C4 1.436(3) . ?
N1 C11 1.147(3) . ?
C1 C2 1.487(3) . ?
C1 C3 1.497(3) . ?
C1 H1 1.0000 . ?
C2 C3 1.507(3) . ?
C2 H2A 0.9900 . ?
C2 H2B 0.9900 . ?
C3 C4 1.501(3) . ?
C3 H3 1.0000 . ?
C4 H4A 0.9900 . ?
C4 H4B 0.9900 . ?
C5 C10 1.394(3) . ?
C5 C6 1.398(3) . ?
C6 C7 1.388(3) . ?
C6 H6 0.9500 . ?
C7 C8 1.393(3) . ?
C7 H7 0.9500 . ?
C8 C9 1.401(3) . ?
C8 C11 1.445(3) . ?
C9 C10 1.378(3) . ?
C9 H9 0.9500 . ?
C10 H10 0.9500 . ?

loop_
_geom_torsion_atom_site_label_1
_geom_torsion_atom_site_label_2
_geom_torsion_atom_site_label_3
_geom_torsion_atom_site_label_4
_geom_torsion
_geom_torsion_site_symmetry_1
_geom_torsion_site_symmetry_2
_geom_torsion_site_symmetry_3
_geom_torsion_site_symmetry_4
_geom_torsion_publ_flag
BR1 C1 C2 C3 -108.92(18) . . . . ?
C2 C1 C3 C4 107.4(2) . . . . ?
BR1 C1 C3 C4 -144.90(17) . . . . ?
BR1 C1 C3 C2 107.71(18) . . . . ?
C1 C2 C3 C4 -107.0(2) . . . . ?
C5 O1 C4 C3 -176.94(17) . . . . ?
C1 C3 C4 O1 84.2(2) . . . . ?
C2 C3 C4 O1 152.00(19) . . . . ?
C4 O1 C5 C10 -178.40(18) . . . . ?
C4 O1 C5 C6 1.4(3) . . . . ?
O1 C5 C6 C7 -179.74(18) . . . . ?
C10 C5 C6 C7 0.0(3) . . . . ?
C5 C6 C7 C8 0.8(3) . . . . ?
C6 C7 C8 C9 -1.1(3) . . . . ?
C6 C7 C8 C11 178.47(19) . . . . ?
C7 C8 C9 C10 0.5(3) . . . . ?
C11 C8 C9 C10 -179.04(19) . . . . ?
C8 C9 C10 C5 0.4(3) . . . . ?
O1 C5 C10 C9 179.18(18) . . . . ?
C6 C5 C10 C9 -0.6(3) . . . . ?
